data_7043063
loop_
_publ_author_name
'Ghadwal, Rajendra S.'
'Rottschaefer, Dennis'
'Andrada, Diego Marcelo'
'Frenking, G.'
'Sch\"urmann, Christian J.'
'Stammler, Georg'

_publ_section_title
;
 Normal-to-Abnormal Rearrangement of an N-Heterocyclic Carbene with a
 Silylene Transition Metal Complex
;
_journal_name_full 'Dalton Trans.'
_journal_paper_doi 10.1039/C7DT01199G
_journal_year 2017
_chemical_formula_moiety 'C27 H37 N2, C5 Cl O5 W, 2(C6 H6)'
_chemical_formula_sum 'C44 H49 Cl N2 O5 W'
_chemical_formula_weight 905.15
_space_group_crystal_system monoclinic
_space_group_IT_number 14
_space_group_name_Hall '-P 2yn'
_space_group_name_H-M_alt 'P 1 21/n 1'
_symmetry_space_group_name_Hall '-P 2yn'
_symmetry_space_group_name_H-M 'P 1 21/n 1'
_atom_sites_solution_hydrogens geom
_audit_creation_method SHELXL-2014/7
_audit_update_record
;
2016-11-03 deposited with the CCDC.
2017-05-22 downloaded from the CCDC.
;
_cell_angle_alpha 90
_cell_angle_beta 102.83(2)
_cell_angle_gamma 90
_cell_formula_units_Z 4
_cell_length_a 10.587(2)
_cell_length_b 19.360(2)
_cell_length_c 21.345(3)
_cell_measurement_reflns_used 9887
_cell_measurement_temperature 98(2)
_cell_measurement_theta_max 22.563
_cell_measurement_theta_min 2.222
_cell_volume 4265.7(11)
_computing_cell_refinement 'SAINT V7.68A'
_computing_data_collection 'APEX2 v2012.2'
_computing_data_reduction 'SAINT V7.68A'
_computing_molecular_graphics 'XP Version 5.1'
_computing_publication_material 'XP Version 5.1'
_computing_structure_refinement 'SHELXL-2014/7 (Sheldrick, 2014)'
_computing_structure_solution 'SHELXT (G.M.Sheldrick,Acta Cryst.(2015)A71,3-8)'
_diffrn_ambient_temperature 98(2)
_diffrn_measured_fraction_theta_full 1.000
_diffrn_measured_fraction_theta_max 0.998
_diffrn_measurement_device_type 'Bruker Smart APEX II Quazar'
_diffrn_measurement_method 'omega scans'
_diffrn_radiation_type MoK\a
_diffrn_radiation_wavelength 0.71073
_diffrn_reflns_av_R_equivalents 0.0892
_diffrn_reflns_av_unetI/netI 0.0526
_diffrn_reflns_Laue_measured_fraction_full 1.000
_diffrn_reflns_Laue_measured_fraction_max 0.998
_diffrn_reflns_limit_h_max 14
_diffrn_reflns_limit_h_min -14
_diffrn_reflns_limit_k_max 25
_diffrn_reflns_limit_k_min -25
_diffrn_reflns_limit_l_max 28
_diffrn_reflns_limit_l_min -28
_diffrn_reflns_number 98396
_diffrn_reflns_point_group_measured_fraction_full 1.000
_diffrn_reflns_point_group_measured_fraction_max 0.998
_diffrn_reflns_theta_full 25.242
_diffrn_reflns_theta_max 28.346
_diffrn_reflns_theta_min 1.437
_diffrn_source 'INCOATEC Microsource'
_exptl_absorpt_coefficient_mu 2.815
_exptl_absorpt_correction_T_max 0.7457
_exptl_absorpt_correction_T_min 0.6958
_exptl_absorpt_correction_type multi-scan
_exptl_absorpt_process_details SADABS-2008/2
_exptl_crystal_colour colourless
_exptl_crystal_density_diffrn 1.409
_exptl_crystal_description block
_exptl_crystal_F_000 1832
_exptl_crystal_size_max 0.100
_exptl_crystal_size_mid 0.100
_exptl_crystal_size_min 0.100
_refine_diff_density_max 0.554
_refine_diff_density_min -0.891
_refine_diff_density_rms 0.106
_refine_ls_extinction_method none
_refine_ls_goodness_of_fit_ref 1.075
_refine_ls_hydrogen_treatment constr
_refine_ls_matrix_type full
_refine_ls_number_parameters 486
_refine_ls_number_reflns 10642
_refine_ls_number_restraints 0
_refine_ls_restrained_S_all 1.075
_refine_ls_R_factor_all 0.0586
_refine_ls_R_factor_gt 0.0370
_refine_ls_shift/su_max 0.004
_refine_ls_shift/su_mean 0.000
_refine_ls_structure_factor_coef Fsqd
_refine_ls_weighting_details 'w=1/[\s^2^(Fo^2^)+(0.0228P)^2^+1.2899P] where P=(Fo^2^+2Fc^2^)/3'
_refine_ls_weighting_scheme calc
_refine_ls_wR_factor_gt 0.0645
_refine_ls_wR_factor_ref 0.0690
_reflns_Friedel_coverage 0.000
_reflns_number_gt 8191
_reflns_number_total 10642
_reflns_threshold_expression 'I > 2\s(I)'
_cod_data_source_file c7dt01199g2.cif
_cod_data_source_block Compound_7W
_cod_database_code 7043063
_shelx_shelxl_version_number 2014/7
_shelx_space_group_comment
;
The symmetry employed for this shelxl refinement is uniquely defined
by the following loop, which should always be used as a source of
symmetry information in preference to the above space-group names.
They are only intended as comments.
;

loop_
_space_group_symop_operation_xyz
'x, y, z'
'-x+1/2, y+1/2, -z+1/2'
'-x, -y, -z'
'x-1/2, -y-1/2, z-1/2'

loop_
_atom_site_label
_atom_site_type_symbol
_atom_site_fract_x
_atom_site_fract_y
_atom_site_fract_z
_atom_site_U_iso_or_equiv
_atom_site_adp_type
_atom_site_occupancy
_atom_site_site_symmetry_order
_atom_site_calc_flag
_atom_site_refinement_flags_posn
_atom_site_refinement_flags_adp
W1 W 0.97388(2) 0.75906(2) 0.83216(2) 0.02306(5) Uani 1 1 d . .
Cl1 Cl 0.85268(8) 0.78928(5) 0.91971(4) 0.0306(2) Uani 1 1 d . .
O1 O 0.9682(3) 0.91097(13) 0.77550(13) 0.0465(7) Uani 1 1 d . .
O2 O 0.7079(3) 0.75281(13) 0.72894(13) 0.0455(7) Uani 1 1 d . .
O3 O 1.1201(3) 0.71509(15) 0.72690(13) 0.0448(7) Uani 1 1 d . .
O4 O 0.9777(3) 0.59788(14) 0.86101(14) 0.0540(8) Uani 1 1 d . .
O5 O 1.2401(3) 0.78470(16) 0.93314(13) 0.0462(7) Uani 1 1 d . .
N1 N 0.3793(2) 0.77553(12) 0.61541(12) 0.0187(6) Uani 1 1 d . .
N2 N 0.4245(3) 0.66630(13) 0.62173(12) 0.0197(6) Uani 1 1 d . .
C1 C 0.3957(3) 0.71944(15) 0.58124(15) 0.0202(7) Uani 1 1 d . .
H1 H 0.3882 0.7178 0.5361 0.024 Uiso 1 1 calc R U
C2 C 0.3977(3) 0.75714(16) 0.67909(14) 0.0217(7) Uani 1 1 d . .
H2 H 0.3916 0.7868 0.7138 0.026 Uiso 1 1 calc R U
C3 C 0.4257(3) 0.68940(16) 0.68305(15) 0.0232(7) Uani 1 1 d . .
H3 H 0.4433 0.6623 0.7211 0.028 Uiso 1 1 calc R U
C4 C 0.3407(3) 0.84366(15) 0.58905(15) 0.0208(7) Uani 1 1 d . .
C5 C 0.4372(3) 0.88844(16) 0.57823(15) 0.0222(7) Uani 1 1 d . .
C6 C 0.3965(4) 0.95367(17) 0.55501(17) 0.0316(9) Uani 1 1 d . .
H6 H 0.4586 0.9861 0.5471 0.038 Uiso 1 1 calc R U
C7 C 0.2666(4) 0.97234(19) 0.5431(2) 0.0414(10) Uani 1 1 d . .
H7 H 0.2411 1.0173 0.5275 0.050 Uiso 1 1 calc R U
C8 C 0.1743(4) 0.92603(19) 0.55385(19) 0.0373(10) Uani 1 1 d . .
H8 H 0.0857 0.9394 0.5450 0.045 Uiso 1 1 calc R U
C9 C 0.2094(3) 0.86010(18) 0.57739(16) 0.0270(8) Uani 1 1 d . .
C10 C 0.5783(3) 0.86781(17) 0.59050(16) 0.0254(7) Uani 1 1 d . .
H10 H 0.5925 0.8294 0.6226 0.030 Uiso 1 1 calc R U
C11 C 0.6715(3) 0.92653(19) 0.61763(18) 0.0352(9) Uani 1 1 d . .
H11A H 0.6698 0.9616 0.5843 0.053 Uiso 1 1 calc R U
H11B H 0.7596 0.9081 0.6314 0.053 Uiso 1 1 calc R U
H11C H 0.6449 0.9474 0.6545 0.053 Uiso 1 1 calc R U
C12 C 0.6107(3) 0.84074(18) 0.52867(17) 0.0329(9) Uani 1 1 d . .
H12A H 0.5500 0.8038 0.5108 0.049 Uiso 1 1 calc R U
H12B H 0.6993 0.8226 0.5381 0.049 Uiso 1 1 calc R U
H12C H 0.6034 0.8785 0.4974 0.049 Uiso 1 1 calc R U
C13 C 0.0069(4) 0.8417(2) 0.6195(2) 0.0445(11) Uani 1 1 d . .
H13A H 0.0504 0.8654 0.6590 0.067 Uiso 1 1 calc R U
H13B H -0.0504 0.8058 0.6299 0.067 Uiso 1 1 calc R U
H13C H -0.0442 0.8751 0.5898 0.067 Uiso 1 1 calc R U
C14 C 0.1076(3) 0.80878(18) 0.58820(17) 0.0286(8) Uani 1 1 d . .
H14 H 0.1529 0.7721 0.6179 0.034 Uiso 1 1 calc R U
C15 C 0.0433(4) 0.7739(2) 0.5250(2) 0.0499(11) Uani 1 1 d . .
H15A H -0.0014 0.8088 0.4948 0.075 Uiso 1 1 calc R U
H15B H -0.0193 0.7396 0.5329 0.075 Uiso 1 1 calc R U
H15C H 0.1096 0.7511 0.5067 0.075 Uiso 1 1 calc R U
C16 C 0.4420(4) 0.59502(16) 0.60385(15) 0.0253(8) Uani 1 1 d . .
C17 C 0.3300(4) 0.55572(17) 0.58208(16) 0.0284(8) Uani 1 1 d . .
C18 C 0.3495(4) 0.48697(18) 0.56661(17) 0.0367(9) Uani 1 1 d . .
H18 H 0.2767 0.4579 0.5520 0.044 Uiso 1 1 calc R U
C19 C 0.4726(4) 0.46051(18) 0.57219(17) 0.0385(10) Uani 1 1 d . .
H19 H 0.4836 0.4137 0.5611 0.046 Uiso 1 1 calc R U
C20 C 0.5795(4) 0.50169(18) 0.59379(17) 0.0347(9) Uani 1 1 d . .
H20 H 0.6635 0.4826 0.5975 0.042 Uiso 1 1 calc R U
C21 C 0.5678(4) 0.57038(17) 0.61034(16) 0.0290(8) Uani 1 1 d . .
C22 C 0.1202(4) 0.5485(2) 0.6183(2) 0.0518(12) Uani 1 1 d . .
H22A H 0.1133 0.4991 0.6078 0.078 Uiso 1 1 calc R U
H22B H 0.0333 0.5685 0.6121 0.078 Uiso 1 1 calc R U
H22C H 0.1661 0.5545 0.6632 0.078 Uiso 1 1 calc R U
C23 C 0.1945(4) 0.58471(19) 0.57462(17) 0.0335(9) Uani 1 1 d . .
H23 H 0.2030 0.6344 0.5876 0.040 Uiso 1 1 calc R U
C24 C 0.1210(4) 0.5817(2) 0.50418(19) 0.0468(11) Uani 1 1 d . .
H24A H 0.1692 0.6074 0.4776 0.070 Uiso 1 1 calc R U
H24B H 0.0349 0.6023 0.5000 0.070 Uiso 1 1 calc R U
H24C H 0.1118 0.5335 0.4900 0.070 Uiso 1 1 calc R U
C25 C 0.7916(4) 0.5821(2) 0.6832(2) 0.0518(12) Uani 1 1 d . .
H25A H 0.7566 0.5682 0.7200 0.078 Uiso 1 1 calc R U
H25B H 0.8627 0.6150 0.6973 0.078 Uiso 1 1 calc R U
H25C H 0.8242 0.5413 0.6646 0.078 Uiso 1 1 calc R U
C26 C 0.6856(4) 0.61602(19) 0.63292(18) 0.0350(9) Uani 1 1 d . .
H26 H 0.6559 0.6576 0.6535 0.042 Uiso 1 1 calc R U
C27 C 0.7378(4) 0.6415(3) 0.5766(2) 0.0626(14) Uani 1 1 d . .
H27A H 0.8107 0.6728 0.5921 0.094 Uiso 1 1 calc R U
H27B H 0.6693 0.6661 0.5464 0.094 Uiso 1 1 calc R U
H27C H 0.7671 0.6020 0.5548 0.094 Uiso 1 1 calc R U
C28 C 0.9717(4) 0.85801(19) 0.79968(17) 0.0315(8) Uani 1 1 d . .
C29 C 0.8019(4) 0.75198(17) 0.76756(17) 0.0305(8) Uani 1 1 d . .
C30 C 1.0661(4) 0.73251(19) 0.76618(18) 0.0335(8) Uani 1 1 d . .
C31 C 0.9740(4) 0.6567(2) 0.85355(18) 0.0356(9) Uani 1 1 d . .
C32 C 1.1432(4) 0.77512(19) 0.89783(17) 0.0316(8) Uani 1 1 d . .
C33 C 0.3241(5) 0.8809(3) 0.7970(3) 0.0592(14) Uani 1 1 d . .
H33 H 0.2406 0.8695 0.8034 0.071 Uiso 1 1 calc R U
C34 C 0.3368(5) 0.9243(2) 0.7482(2) 0.0601(15) Uani 1 1 d . .
H34 H 0.2619 0.9432 0.7206 0.072 Uiso 1 1 calc R U
C35 C 0.4561(5) 0.9404(2) 0.7390(2) 0.0532(13) Uani 1 1 d . .
H35 H 0.4652 0.9710 0.7056 0.064 Uiso 1 1 calc R U
C36 C 0.5623(4) 0.9122(2) 0.7781(2) 0.0497(12) Uani 1 1 d . .
H36 H 0.6459 0.9228 0.7713 0.060 Uiso 1 1 calc R U
C37 C 0.5509(4) 0.8694(2) 0.8265(2) 0.0479(11) Uani 1 1 d . .
H37 H 0.6261 0.8500 0.8535 0.058 Uiso 1 1 calc R U
C38 C 0.4328(5) 0.8540(2) 0.8366(2) 0.0535(13) Uani 1 1 d . .
H38 H 0.4250 0.8246 0.8711 0.064 Uiso 1 1 calc R U
C39 C -0.0401(6) 0.1671(3) 0.6391(2) 0.0628(15) Uani 1 1 d . .
H39 H -0.0744 0.2093 0.6198 0.075 Uiso 1 1 calc R U
C40 C -0.1202(5) 0.1180(3) 0.6538(3) 0.0705(16) Uani 1 1 d . .
H40 H -0.2112 0.1253 0.6426 0.085 Uiso 1 1 calc R U
C41 C -0.0737(5) 0.0592(3) 0.6839(3) 0.0792(18) Uani 1 1 d . .
H41 H -0.1313 0.0264 0.6953 0.095 Uiso 1 1 calc R U
C42 C 0.0558(5) 0.0468(2) 0.6978(3) 0.0707(16) Uani 1 1 d . .
H42 H 0.0888 0.0058 0.7199 0.085 Uiso 1 1 calc R U
C43 C 0.1391(4) 0.0936(2) 0.6801(2) 0.0540(12) Uani 1 1 d . .
H43 H 0.2289 0.0834 0.6869 0.065 Uiso 1 1 calc R U
C44 C 0.0923(5) 0.1551(3) 0.6525(2) 0.0605(14) Uani 1 1 d . .
H44 H 0.1497 0.1890 0.6427 0.073 Uiso 1 1 calc R U

loop_
_atom_site_aniso_label
_atom_site_aniso_U_11
_atom_site_aniso_U_22
_atom_site_aniso_U_33
_atom_site_aniso_U_23
_atom_site_aniso_U_13
_atom_site_aniso_U_12
W1 0.02392(7) 0.02577(7) 0.01931(7) 0.00209(6) 0.00440(5) -0.00066(6)
Cl1 0.0298(5) 0.0421(5) 0.0205(4) -0.0008(4) 0.0069(4) 0.0005(4)
O1 0.071(2) 0.0337(16) 0.0339(16) 0.0100(12) 0.0105(15) -0.0008(14)
O2 0.0394(16) 0.0458(18) 0.0420(16) -0.0140(13) -0.0112(13) 0.0040(13)
O3 0.0473(18) 0.0585(18) 0.0346(16) 0.0061(13) 0.0216(14) 0.0134(14)
O4 0.078(2) 0.0299(16) 0.0494(19) 0.0078(13) 0.0030(16) 0.0021(15)
O5 0.0282(16) 0.074(2) 0.0321(16) 0.0055(14) -0.0015(13) -0.0041(14)
N1 0.0172(14) 0.0192(14) 0.0194(14) -0.0007(10) 0.0033(11) -0.0029(10)
N2 0.0231(15) 0.0180(14) 0.0173(14) -0.0017(10) 0.0031(12) -0.0014(11)
C1 0.0237(18) 0.0208(16) 0.0168(16) 0.0008(12) 0.0063(14) -0.0032(13)
C2 0.0230(17) 0.0249(17) 0.0169(15) -0.0004(13) 0.0038(13) 0.0013(14)
C3 0.0282(19) 0.0264(18) 0.0143(16) 0.0008(13) 0.0034(14) -0.0031(14)
C4 0.0229(18) 0.0183(16) 0.0203(17) 0.0029(13) 0.0031(14) 0.0008(13)
C5 0.0230(18) 0.0221(17) 0.0222(18) -0.0007(13) 0.0062(14) -0.0009(14)
C6 0.036(2) 0.0228(18) 0.041(2) 0.0051(15) 0.0197(18) -0.0015(16)
C7 0.042(3) 0.030(2) 0.056(3) 0.0180(19) 0.019(2) 0.0101(18)
C8 0.027(2) 0.038(2) 0.049(3) 0.0150(18) 0.0120(19) 0.0088(17)
C9 0.025(2) 0.0290(19) 0.0273(19) 0.0045(14) 0.0059(16) 0.0019(15)
C10 0.0232(19) 0.0279(18) 0.0256(19) 0.0016(14) 0.0068(15) -0.0012(14)
C11 0.025(2) 0.045(2) 0.038(2) -0.0110(17) 0.0121(18) -0.0133(17)
C12 0.026(2) 0.034(2) 0.040(2) -0.0110(17) 0.0113(17) -0.0071(16)
C13 0.031(2) 0.050(3) 0.058(3) 0.013(2) 0.022(2) 0.0024(19)
C14 0.0212(19) 0.036(2) 0.028(2) 0.0055(15) 0.0053(15) -0.0022(15)
C15 0.043(3) 0.066(3) 0.042(3) 0.001(2) 0.010(2) -0.014(2)
C16 0.042(2) 0.0171(17) 0.0161(17) -0.0001(13) 0.0063(16) -0.0014(15)
C17 0.036(2) 0.0251(18) 0.0236(19) 0.0011(14) 0.0051(16) -0.0069(15)
C18 0.056(3) 0.0230(19) 0.030(2) 0.0002(15) 0.0078(19) -0.0090(18)
C19 0.068(3) 0.0195(19) 0.027(2) 0.0000(15) 0.009(2) 0.0014(19)
C20 0.048(3) 0.0258(19) 0.029(2) -0.0021(15) 0.0064(18) 0.0098(17)
C21 0.038(2) 0.0243(18) 0.0240(19) -0.0011(14) 0.0042(16) 0.0061(16)
C22 0.047(3) 0.060(3) 0.050(3) 0.010(2) 0.015(2) -0.011(2)
C23 0.035(2) 0.030(2) 0.034(2) -0.0004(16) 0.0043(18) -0.0120(16)
C24 0.042(3) 0.053(3) 0.041(3) 0.006(2) -0.001(2) -0.010(2)
C25 0.040(3) 0.069(3) 0.040(3) 0.003(2) -0.004(2) 0.009(2)
C26 0.029(2) 0.034(2) 0.039(2) -0.0133(17) -0.0014(18) 0.0085(16)
C27 0.059(3) 0.063(3) 0.059(3) 0.007(2) -0.003(3) -0.028(2)
C28 0.034(2) 0.036(2) 0.0227(19) -0.0028(16) 0.0011(16) -0.0038(17)
C29 0.035(2) 0.025(2) 0.032(2) -0.0060(15) 0.0099(16) -0.0001(16)
C30 0.033(2) 0.036(2) 0.031(2) 0.0086(16) 0.0061(17) 0.0032(17)
C31 0.039(2) 0.039(2) 0.027(2) 0.0002(16) 0.0035(18) 0.0029(18)
C32 0.031(2) 0.041(2) 0.0241(19) 0.0030(15) 0.0079(16) -0.0012(17)
C33 0.042(3) 0.057(3) 0.085(4) -0.030(3) 0.027(3) -0.015(2)
C34 0.059(3) 0.058(3) 0.050(3) -0.023(2) -0.017(3) 0.028(3)
C35 0.096(4) 0.030(2) 0.038(3) -0.0012(18) 0.023(3) 0.009(2)
C36 0.049(3) 0.041(3) 0.065(3) -0.013(2) 0.026(3) -0.012(2)
C37 0.049(3) 0.051(3) 0.038(3) -0.010(2) -0.004(2) 0.015(2)
C38 0.084(4) 0.036(2) 0.049(3) -0.001(2) 0.033(3) -0.003(2)
C39 0.090(4) 0.059(3) 0.035(3) 0.007(2) 0.005(3) 0.032(3)
C40 0.038(3) 0.097(5) 0.070(4) -0.025(3) -0.002(3) 0.012(3)
C41 0.052(4) 0.058(3) 0.132(6) -0.031(4) 0.031(4) -0.018(3)
C42 0.067(4) 0.030(2) 0.124(5) 0.000(3) 0.039(3) 0.008(2)
C43 0.029(2) 0.060(3) 0.074(4) -0.008(3) 0.015(2) 0.003(2)
C44 0.086(4) 0.058(3) 0.044(3) 0.004(2) 0.028(3) -0.028(3)

loop_
_atom_type_symbol
_atom_type_description
_atom_type_scat_dispersion_real
_atom_type_scat_dispersion_imag
_atom_type_scat_source
C C 0.0033 0.0016 'International Tables Vol C Tables 4.2.6.8 and 6.1.1.4'
H H 0.0000 0.0000 'International Tables Vol C Tables 4.2.6.8 and 6.1.1.4'
N N 0.0061 0.0033 'International Tables Vol C Tables 4.2.6.8 and 6.1.1.4'
O O 0.0106 0.0060 'International Tables Vol C Tables 4.2.6.8 and 6.1.1.4'
F F 0.0171 0.0103 'International Tables Vol C Tables 4.2.6.8 and 6.1.1.4'
Si Si 0.0817 0.0704 'International Tables Vol C Tables 4.2.6.8 and 6.1.1.4'
Cl Cl 0.1484 0.1585 'International Tables Vol C Tables 4.2.6.8 and 6.1.1.4'
W W -0.8490 6.8722 'International Tables Vol C Tables 4.2.6.8 and 6.1.1.4'

loop_
_geom_angle_atom_site_label_1
_geom_angle_atom_site_label_2
_geom_angle_atom_site_label_3
_geom_angle
C30 W1 C29 90.50(15)
C30 W1 C31 85.97(15)
C29 W1 C31 92.44(14)
C30 W1 C28 88.39(15)
C29 W1 C28 83.77(14)
C31 W1 C28 173.17(14)
C30 W1 C32 91.84(15)
C29 W1 C32 174.99(14)
C31 W1 C32 92.15(15)
C28 W1 C32 91.87(14)
C30 W1 Cl1 177.94(11)
C29 W1 Cl1 89.55(10)
C31 W1 Cl1 91.97(11)
C28 W1 Cl1 93.67(11)
C32 W1 Cl1 88.27(10)
C1 N1 C2 108.7(3)
C1 N1 C4 125.6(3)
C2 N1 C4 125.6(3)
C1 N2 C3 108.5(3)
C1 N2 C16 125.8(3)
C3 N2 C16 125.5(3)
N2 C1 N1 108.1(3)
N2 C1 H1 126.0
N1 C1 H1 126.0
C3 C2 N1 107.2(3)
C3 C2 H2 126.4
N1 C2 H2 126.4
C2 C3 N2 107.5(3)
C2 C3 H3 126.2
N2 C3 H3 126.2
C9 C4 C5 124.4(3)
C9 C4 N1 117.3(3)
C5 C4 N1 118.2(3)
C6 C5 C4 116.3(3)
C6 C5 C10 121.2(3)
C4 C5 C10 122.5(3)
C5 C6 C7 121.1(3)
C5 C6 H6 119.4
C7 C6 H6 119.4
C8 C7 C6 120.6(3)
C8 C7 H7 119.7
C6 C7 H7 119.7
C7 C8 C9 120.8(3)
C7 C8 H8 119.6
C9 C8 H8 119.6
C8 C9 C4 116.7(3)
C8 C9 C14 120.9(3)
C4 C9 C14 122.4(3)
C5 C10 C12 110.1(3)
C5 C10 C11 113.5(3)
C12 C10 C11 109.4(3)
C5 C10 H10 107.9
C12 C10 H10 107.9
C11 C10 H10 107.9
C10 C11 H11A 109.5
C10 C11 H11B 109.5
H11A C11 H11B 109.5
C10 C11 H11C 109.5
H11A C11 H11C 109.5
H11B C11 H11C 109.5
C10 C12 H12A 109.5
C10 C12 H12B 109.5
H12A C12 H12B 109.5
C10 C12 H12C 109.5
H12A C12 H12C 109.5
H12B C12 H12C 109.5
C14 C13 H13A 109.5
C14 C13 H13B 109.5
H13A C13 H13B 109.5
C14 C13 H13C 109.5
H13A C13 H13C 109.5
H13B C13 H13C 109.5
C13 C14 C9 112.5(3)
C13 C14 C15 110.8(3)
C9 C14 C15 110.2(3)
C13 C14 H14 107.7
C9 C14 H14 107.7
C15 C14 H14 107.7
C14 C15 H15A 109.5
C14 C15 H15B 109.5
H15A C15 H15B 109.5
C14 C15 H15C 109.5
H15A C15 H15C 109.5
H15B C15 H15C 109.5
C21 C16 C17 124.6(3)
C21 C16 N2 118.3(3)
C17 C16 N2 117.1(3)
C18 C17 C16 115.9(3)
C18 C17 C23 121.0(3)
C16 C17 C23 123.1(3)
C19 C18 C17 121.3(4)
C19 C18 H18 119.3
C17 C18 H18 119.3
C20 C19 C18 120.3(3)
C20 C19 H19 119.9
C18 C19 H19 119.9
C19 C20 C21 121.7(4)
C19 C20 H20 119.1
C21 C20 H20 119.1
C20 C21 C16 116.1(3)
C20 C21 C26 121.7(3)
C16 C21 C26 122.2(3)
C23 C22 H22A 109.5
C23 C22 H22B 109.5
H22A C22 H22B 109.5
C23 C22 H22C 109.5
H22A C22 H22C 109.5
H22B C22 H22C 109.5
C17 C23 C22 111.8(3)
C17 C23 C24 110.6(3)
C22 C23 C24 111.4(3)
C17 C23 H23 107.6
C22 C23 H23 107.6
C24 C23 H23 107.6
C23 C24 H24A 109.5
C23 C24 H24B 109.5
H24A C24 H24B 109.5
C23 C24 H24C 109.5
H24A C24 H24C 109.5
H24B C24 H24C 109.5
C26 C25 H25A 109.5
C26 C25 H25B 109.5
H25A C25 H25B 109.5
C26 C25 H25C 109.5
H25A C25 H25C 109.5
H25B C25 H25C 109.5
C27 C26 C21 110.9(3)
C27 C26 C25 111.0(3)
C21 C26 C25 113.5(3)
C27 C26 H26 107.0
C21 C26 H26 107.0
C25 C26 H26 107.0
C26 C27 H27A 109.5
C26 C27 H27B 109.5
H27A C27 H27B 109.5
C26 C27 H27C 109.5
H27A C27 H27C 109.5
H27B C27 H27C 109.5
O1 C28 W1 173.3(3)
O2 C29 W1 174.4(3)
O3 C30 W1 178.4(3)
O4 C31 W1 174.3(3)
O5 C32 W1 177.8(3)
C34 C33 C38 119.4(4)
C34 C33 H33 120.3
C38 C33 H33 120.3
C35 C34 C33 120.2(4)
C35 C34 H34 119.9
C33 C34 H34 119.9
C34 C35 C36 119.4(4)
C34 C35 H35 120.3
C36 C35 H35 120.3
C37 C36 C35 120.9(4)
C37 C36 H36 119.5
C35 C36 H36 119.5
C38 C37 C36 120.0(4)
C38 C37 H37 120.0
C36 C37 H37 120.0
C37 C38 C33 120.0(4)
C37 C38 H38 120.0
C33 C38 H38 120.0
C40 C39 C44 119.4(5)
C40 C39 H39 120.3
C44 C39 H39 120.3
C41 C40 C39 121.4(5)
C41 C40 H40 119.3
C39 C40 H40 119.3
C40 C41 C42 119.9(5)
C40 C41 H41 120.0
C42 C41 H41 120.0
C41 C42 C43 120.1(5)
C41 C42 H42 120.0
C43 C42 H42 120.0
C44 C43 C42 119.8(4)
C44 C43 H43 120.1
C42 C43 H43 120.1
C43 C44 C39 119.1(4)
C43 C44 H44 120.4
C39 C44 H44 120.4

loop_
_geom_bond_atom_site_label_1
_geom_bond_atom_site_label_2
_geom_bond_distance
W1 C30 1.952(4)
W1 C29 2.030(4)
W1 C31 2.034(4)
W1 C28 2.036(4)
W1 C32 2.039(4)
W1 Cl1 2.5585(9)
O1 C28 1.145(4)
O2 C29 1.143(4)
O3 C30 1.165(4)
O4 C31 1.149(4)
O5 C32 1.145(4)
N1 C1 1.341(4)
N1 C2 1.377(4)
N1 C4 1.457(4)
N2 C1 1.335(4)
N2 C3 1.380(4)
N2 C16 1.455(4)
C1 H1 0.9500
C2 C3 1.343(4)
C2 H2 0.9500
C3 H3 0.9500
C4 C9 1.394(4)
C4 C5 1.398(4)
C5 C6 1.389(4)
C5 C10 1.513(4)
C6 C7 1.390(5)
C6 H6 0.9500
C7 C8 1.383(5)
C7 H7 0.9500
C8 C9 1.392(5)
C8 H8 0.9500
C9 C14 1.520(5)
C10 C12 1.528(4)
C10 C11 1.532(4)
C10 H10 1.0000
C11 H11A 0.9800
C11 H11B 0.9800
C11 H11C 0.9800
C12 H12A 0.9800
C12 H12B 0.9800
C12 H12C 0.9800
C13 C14 1.518(5)
C13 H13A 0.9800
C13 H13B 0.9800
C13 H13C 0.9800
C14 C15 1.527(5)
C14 H14 1.0000
C15 H15A 0.9800
C15 H15B 0.9800
C15 H15C 0.9800
C16 C21 1.393(5)
C16 C17 1.399(5)
C17 C18 1.398(5)
C17 C23 1.515(5)
C18 C19 1.380(5)
C18 H18 0.9500
C19 C20 1.378(5)
C19 H19 0.9500
C20 C21 1.389(5)
C20 H20 0.9500
C21 C26 1.517(5)
C22 C23 1.518(5)
C22 H22A 0.9800
C22 H22B 0.9800
C22 H22C 0.9800
C23 C24 1.533(5)
C23 H23 1.0000
C24 H24A 0.9800
C24 H24B 0.9800
C24 H24C 0.9800
C25 C26 1.519(5)
C25 H25A 0.9800
C25 H25B 0.9800
C25 H25C 0.9800
C26 C27 1.513(6)
C26 H26 1.0000
C27 H27A 0.9800
C27 H27B 0.9800
C27 H27C 0.9800
C33 C34 1.369(7)
C33 C38 1.370(6)
C33 H33 0.9500
C34 C35 1.356(7)
C34 H34 0.9500
C35 C36 1.356(6)
C35 H35 0.9500
C36 C37 1.351(6)
C36 H36 0.9500
C37 C38 1.348(6)
C37 H37 0.9500
C38 H38 0.9500
C39 C40 1.355(7)
C39 C44 1.386(7)
C39 H39 0.9500
C40 C41 1.346(7)
C40 H40 0.9500
C41 C42 1.357(7)
C41 H41 0.9500
C42 C43 1.375(6)
C42 H42 0.9500
C43 C44 1.370(6)
C43 H43 0.9500
C44 H44 0.9500
